data_2310066
loop_
_publ_author_name
'Jost, K.H.'

_publ_section_title
;
 Die Struktur des Silber-Polyphosphats (Ag P O3)x
;
_journal_name_full 'Acta Crystallographica (1,1948-23,1967)'
_journal_page_first 779
_journal_page_last 784
_journal_paper_doi 10.1107/S0365110X6100231X
_journal_volume 14
_journal_year 1961
_chemical_formula_sum 'Ag O3 P'
_chemical_name_systematic 'Ag (P O3)'
_space_group_IT_number 14
_symmetry_space_group_name_Hall '-P 2yn'
_symmetry_space_group_name_H-M 'P 1 21/n 1'
_cell_angle_alpha 90
_cell_angle_beta 93.5
_cell_angle_gamma 90
_cell_formula_units_Z 8
_cell_length_a 11.86
_cell_length_b 6.06
_cell_length_c 7.31
_cell_volume 524.401
_citation_journal_id_ASTM ACCRA9
_cod_data_source_file silver1-2_472.cif
_cod_data_source_block Ag1O3P1
_cod_original_cell_volume 524.4014
_cod_original_sg_symbol_Hall '-P 2ybc (x-z,y,z)'
_cod_original_formula_sum 'Ag1 O3 P1'
_cod_database_code 2310066

loop_
_symmetry_equiv_pos_as_xyz
x,y,z
-x+1/2,y+1/2,-z+1/2
-x,-y,-z
x-1/2,-y-1/2,z-1/2

loop_
_atom_site_label
_atom_site_type_symbol
_atom_site_fract_x
_atom_site_fract_y
_atom_site_fract_z
_atom_site_occupancy
_atom_site_U_iso_or_equiv
O5 O-2 0.053 0.797 0.088 1 0.0
O4 O-2 0.16 0.47 0.027 1 0.0
O3 O-2 0.125 0.963 0.489 1 0.0
P2 P+5 0.112 0.615 0.18 1 0.0
O6 O-2 0.049 0.479 0.301 1 0.0
Ag1 Ag+1 0.1276 0.336 0.613 1 0.0
P1 P+5 0.226 0.825 0.486 1 0.0
O2 O-2 0.224 0.695 0.298 1 0.0
Ag2 Ag+1 0.0305 0.897 0.77 1 0.0
O1 O-2 0.247 0.669 0.634 1 0.0
